data_2012691
loop_
_publ_author_name
'Ben Smail, Ridha'
'Jouini, Tahar'

_publ_section_title
;
 AgNi~3~(PO~4~)(HPO~4~)~2~: an alluaudite-like structure
;
_journal_issue 5
_journal_name_full 'Acta Crystallographica Section C'
_journal_page_first i61
_journal_page_last i62
_journal_paper_doi 10.1107/S0108270102003153
_journal_volume 58
_journal_year 2002
_chemical_formula_structural 'Ag Ni3 (P O4) (H P O4)2'
_chemical_formula_sum 'Ag H2 Ni3 O12 P3'
_chemical_formula_weight 570.93
_chemical_name_systematic
;
Silver trinickel phosphate bis(hydrogenphosphate)
;
_space_group_IT_number 15
_symmetry_cell_setting monoclinic
_symmetry_space_group_name_Hall '-C 2yc'
_symmetry_space_group_name_H-M 'C 1 2/c 1'
_atom_sites_solution_hydrogens geom
_atom_sites_solution_primary direct
_atom_sites_solution_secondary difmap
_audit_creation_method SHELXL97
_cell_angle_alpha 90
_cell_angle_beta 113.82(3)
_cell_angle_gamma 90
_cell_formula_units_Z 4
_cell_length_a 11.865(4)
_cell_length_b 12.117(3)
_cell_length_c 6.467(2)
_cell_measurement_reflns_used 25
_cell_measurement_temperature 293(2)
_cell_measurement_theta_max 14.88
_cell_measurement_theta_min 6.55
_cell_volume 850.6(5)
_computing_cell_refinement 'CAD-4 EXPRESS'
_computing_data_collection 'CAD-4 EXPRESS (Duisenberg, 1992; Mac\'i\<cek & Yordanov, 1992)'
_computing_data_reduction 'XCAD4 (Harms & Wocadlo, 1995)'
_computing_molecular_graphics 'DIAMOND (Brandenburg, 1998)'
_computing_publication_material SHELXL97
_computing_structure_refinement 'SHELXL97 (Sheldrick, 1997)'
_computing_structure_solution 'SHELXS97 (Sheldrick, 1990)'
_diffrn_ambient_temperature 293(2)
_diffrn_measured_fraction_theta_full 1.000
_diffrn_measured_fraction_theta_max 1.000
_diffrn_measurement_device_type 'Enraf-Nonius CAD-4'
_diffrn_measurement_method \w/2\q
_diffrn_radiation_monochromator graphite
_diffrn_radiation_source 'fine-focus sealed tube'
_diffrn_radiation_type MoK\a
_diffrn_radiation_wavelength 0.71069
_diffrn_reflns_av_R_equivalents 0.024
_diffrn_reflns_av_sigmaI/netI 0.010
_diffrn_reflns_limit_h_max 13
_diffrn_reflns_limit_h_min -15
_diffrn_reflns_limit_k_max 15
_diffrn_reflns_limit_k_min 0
_diffrn_reflns_limit_l_max 8
_diffrn_reflns_limit_l_min 0
_diffrn_reflns_number 1012
_diffrn_reflns_theta_full 26.97
_diffrn_reflns_theta_max 26.97
_diffrn_reflns_theta_min 2.52
_diffrn_standards_decay_% 0.98
_diffrn_standards_interval_time 120
_diffrn_standards_number 2
_exptl_absorpt_coefficient_mu 9.449
_exptl_absorpt_correction_T_max 0.221
_exptl_absorpt_correction_T_min 0.119
_exptl_absorpt_correction_type '\y scan'
_exptl_absorpt_process_details '(North et al., 1968)'
_exptl_crystal_colour brown-yellow
_exptl_crystal_density_diffrn 4.458
_exptl_crystal_density_meas ?
_exptl_crystal_density_method 'not measured'
_exptl_crystal_description parallelepiped
_exptl_crystal_F_000 1096
_exptl_crystal_size_max 0.50
_exptl_crystal_size_mid 0.20
_exptl_crystal_size_min 0.16
_refine_diff_density_max 0.87
_refine_diff_density_min -1.07
_refine_ls_extinction_coef 0.0112(3)
_refine_ls_extinction_expression Fc^*^=kFc[1+0.001xFc^2^\l^3^/sin(2\q)]^-1/4^
_refine_ls_extinction_method 'SHELXL97 (Sheldrick, 1997)'
_refine_ls_goodness_of_fit_ref 1.206
_refine_ls_hydrogen_treatment refall
_refine_ls_matrix_type full
_refine_ls_number_parameters 93
_refine_ls_number_reflns 928
_refine_ls_number_restraints 0
_refine_ls_restrained_S_all 1.206
_refine_ls_R_factor_all 0.020
_refine_ls_R_factor_gt 0.020
_refine_ls_shift/su_max 0.004
_refine_ls_shift/su_mean 0.000
_refine_ls_structure_factor_coef Fsqd
_refine_ls_weighting_details 'calc w = 1/[\s^2^(Fo^2^)+(0.0174P)^2^+8.9075P] where P=(Fo^2^+2Fc^2^)/3'
_refine_ls_weighting_scheme calc
_refine_ls_wR_factor_gt 0.051
_refine_ls_wR_factor_ref 0.051
_reflns_number_gt 916
_reflns_number_total 928
_reflns_threshold_expression I>2\s(I)
_cod_data_source_file br1359.cif
_cod_data_source_block I
_cod_depositor_comments
;
The following automatic conversions were performed:

'_exptl_crystal_density_meas' value 'not measured' was changed to '?'
- the value is perceived as not measured.

Automatic conversion script
Id: cif_fix_values 3008 2015-01-20 13:52:24Z robertas 
;
_cod_original_cell_volume 850.6(4)
_cod_original_sg_symbol_H-M 'C 2/c'
_cod_database_code 2012691
_cod_database_fobs_code 2012691

loop_
_symmetry_equiv_pos_as_xyz
'x, y, z'
'-x, y, -z+1/2'
'x+1/2, y+1/2, z'
'-x+1/2, y+1/2, -z+1/2'
'-x, -y, -z'
'x, -y, z-1/2'
'-x+1/2, -y+1/2, -z'
'x+1/2, -y+1/2, z-1/2'

loop_
_atom_site_label
_atom_site_fract_x
_atom_site_fract_y
_atom_site_fract_z
_atom_site_U_iso_or_equiv
_atom_site_adp_type
_atom_site_calc_flag
_atom_site_refinement_flags
_atom_site_occupancy
_atom_site_disorder_assembly
_atom_site_disorder_group
_atom_site_type_symbol
Ag 0.0000 0.46944(4) 0.2500 0.01576(15) Uani d S 1 . . Ag
Ni1 0.5000 0.27617(5) 0.2500 0.00488(16) Uani d S 1 . . Ni
Ni2 0.28914(4) 0.16290(3) 0.37743(7) 0.00391(15) Uani d . 1 . . Ni
P1 0.0000 0.18445(10) 0.2500 0.0031(2) Uani d S 1 . . P
P2 0.22359(8) 0.38701(7) 0.11454(14) 0.00311(18) Uani d . 1 . . P
O1 0.1079(2) 0.10763(19) 0.2648(4) 0.0063(5) Uani d . 1 . . O
O2 0.0354(2) 0.25737(19) 0.4643(4) 0.0050(5) Uani d . 1 . . O
O3 0.3430(2) 0.17260(19) 0.1127(4) 0.0052(5) Uani d . 1 . . O
O4 0.2178(2) 0.31833(19) 0.3092(4) 0.0052(5) Uani d . 1 . . O
O5 0.3362(2) 0.00011(19) 0.3945(4) 0.0069(5) Uani d . 1 . . O
O6 0.3631(2) 0.4049(2) 0.1578(4) 0.0057(5) Uani d . 1 . . O
H 0.371(9) 0.480(8) 0.176(17) 0.10(3) Uiso d . 1 . . H

loop_
_atom_site_aniso_label
_atom_site_aniso_U_11
_atom_site_aniso_U_22
_atom_site_aniso_U_33
_atom_site_aniso_U_12
_atom_site_aniso_U_13
_atom_site_aniso_U_23
Ag 0.0063(2) 0.0284(3) 0.0109(2) 0.000 0.00180(16) 0.000
Ni1 0.0046(3) 0.0053(3) 0.0056(3) 0.000 0.0029(2) 0.000
Ni2 0.0041(2) 0.0036(2) 0.0048(2) 0.00018(15) 0.00269(17) 0.00007(15)
P1 0.0019(5) 0.0036(5) 0.0038(5) 0.000 0.0009(4) 0.000
P2 0.0036(4) 0.0020(4) 0.0042(4) -0.0003(3) 0.0021(3) -0.0003(3)
O1 0.0031(11) 0.0039(11) 0.0126(12) 0.0006(8) 0.0037(9) -0.0011(9)
O2 0.0058(11) 0.0062(11) 0.0035(10) -0.0002(9) 0.0023(9) -0.0006(8)
O3 0.0061(11) 0.0069(11) 0.0042(11) -0.0015(8) 0.0037(9) -0.0011(8)
O4 0.0067(11) 0.0055(11) 0.0048(11) -0.0007(9) 0.0037(9) 0.0009(8)
O5 0.0063(11) 0.0040(11) 0.0108(12) 0.0004(9) 0.0039(10) 0.0003(9)
O6 0.0037(11) 0.0034(11) 0.0112(12) 0.0004(9) 0.0041(9) -0.0010(9)

loop_
_atom_type_symbol
_atom_type_description
_atom_type_scat_dispersion_real
_atom_type_scat_dispersion_imag
_atom_type_scat_source
O O 0.0106 0.0060 'International Tables Vol C Tables 4.2.6.8 and 6.1.1.4'
Ni Ni 0.3393 1.1124 'International Tables Vol C Tables 4.2.6.8 and 6.1.1.4'
P P 0.1023 0.0942 'International Tables Vol C Tables 4.2.6.8 and 6.1.1.4'
Ag Ag -0.8971 1.1015 'International Tables Vol C Tables 4.2.6.8 and 6.1.1.4'
H H 0.0000 0.0000 'International Tables Vol C Tables 4.2.6.8 and 6.1.1.4'

loop_
_geom_angle_atom_site_label_1
_geom_angle_atom_site_label_2
_geom_angle_atom_site_label_3
_geom_angle_site_symmetry_1
_geom_angle_site_symmetry_3
_geom_angle
_geom_angle_publ_flag
O5 Ag O5 7_556 8_455 162.04(12) n
O5 Ag O5 7_556 3_455 94.07(9) n
O5 Ag O5 8_455 3_455 83.26(8) n
O5 Ag O5 7_556 4 83.26(8) n
O5 Ag O5 8_455 4 94.07(9) n
O5 Ag O5 3_455 4 162.91(11) n
O2 Ni1 O2 7_556 8 157.61(13) n
O2 Ni1 O3 7_556 . 78.43(9) n
O2 Ni1 O3 8 . 88.33(9) n
O2 Ni1 O3 7_556 2_655 88.33(9) n
O2 Ni1 O3 8 2_655 78.43(9) n
O3 Ni1 O3 . 2_655 107.44(13) n
O2 Ni1 O6 7_556 2_655 107.08(9) n
O2 Ni1 O6 8 2_655 89.27(9) n
O3 Ni1 O6 . 2_655 168.70(9) n
O3 Ni1 O6 2_655 2_655 82.86(9) n
O2 Ni1 O6 7_556 . 89.27(9) n
O2 Ni1 O6 8 . 107.08(9) n
O3 Ni1 O6 . . 82.86(9) n
O3 Ni1 O6 2_655 . 168.70(9) n
O6 Ni1 O6 2_655 . 87.30(13) n
O4 Ni2 O5 . . 170.12(10) n
O4 Ni2 O3 . . 90.49(9) n
O5 Ni2 O3 . . 85.99(10) n
O4 Ni2 O4 . 7_556 86.18(10) n
O5 Ni2 O4 . 7_556 99.85(10) n
O3 Ni2 O4 . 7_556 162.69(10) n
O4 Ni2 O1 . . 86.63(10) n
O5 Ni2 O1 . . 85.96(10) n
O3 Ni2 O1 . . 110.55(10) n
O4 Ni2 O1 7_556 . 86.23(10) n
O4 Ni2 O2 . 7_556 85.73(10) n
O5 Ni2 O2 . 7_556 102.59(10) n
O3 Ni2 O2 . 7_556 78.67(10) n
O4 Ni2 O2 7_556 7_556 84.14(9) n
O1 Ni2 O2 . 7_556 168.08(9) n
O2 P1 O2 . 2 110.57(19) n
O2 P1 O1 . 2 108.37(13) n
O2 P1 O1 2 2 111.54(13) n
O2 P1 O1 . . 111.54(13) n
O2 P1 O1 2 . 108.37(13) n
O1 P1 O1 2 . 106.40(19) n
O5 P2 O4 4 . 110.04(14) n
O5 P2 O3 4 7 109.38(14) n
O4 P2 O3 . 7 110.67(14) n
O5 P2 O6 4 . 108.69(14) n
O4 P2 O6 . . 108.70(14) n
O3 P2 O6 7 . 109.32(14) n

loop_
_geom_bond_atom_site_label_1
_geom_bond_atom_site_label_2
_geom_bond_site_symmetry_2
_geom_bond_distance
_geom_bond_publ_flag
Ag O5 7_556 2.364(3) y
Ag O5 8_455 2.364(3) n
Ag O5 3_455 2.501(3) n
Ag O5 4 2.501(3) y
Ni1 O2 7_556 2.093(2) n
Ni1 O2 8 2.093(2) y
Ni1 O3 . 2.121(2) y
Ni1 O3 2_655 2.121(2) n
Ni1 O6 2_655 2.155(2) n
Ni1 O6 . 2.155(2) y
Ni2 O4 . 2.039(2) y
Ni2 O5 . 2.041(2) y
Ni2 O3 . 2.058(2) y
Ni2 O4 7_556 2.074(2) y
Ni2 O1 . 2.083(2) y
Ni2 O2 7_556 2.144(3) y
P1 O2 . 1.551(2) y
P1 O2 2 1.551(2) n
P1 O1 2 1.554(2) n
P1 O1 . 1.554(2) y
P2 O5 4 1.533(2) y
P2 O4 . 1.534(2) y
P2 O3 7 1.539(2) y
P2 O6 . 1.578(3) y
O6 H . 0.90(10) n

loop_
_geom_hbond_atom_site_label_D
_geom_hbond_atom_site_label_H
_geom_hbond_atom_site_label_A
_geom_hbond_site_symmetry_A
_geom_hbond_distance_DH
_geom_hbond_distance_HA
_geom_hbond_distance_DA
_geom_hbond_angle_DHA
_geom_hbond_publ_flag
O6 H O1 4_555 0.90(10) 1.50(10) 2.503(3) 174(10) yes
